data_7038566
loop_
_publ_author_name
'M\"akel\"a, T'
'Rissanen, K.'

_publ_section_title
;
 Ion pair complexes and anion binding in the solution of a ditopic
 receptor.
;
_journal_issue 15
_journal_name_full 'Dalton transactions (Cambridge, England : 2003)'
_journal_page_first 6481
_journal_page_last 6490
_journal_paper_doi 10.1039/c6dt00414h
_journal_volume 45
_journal_year 2016
_chemical_formula_moiety 'C28 H30 N6 Na O11, C1.5 H3 O0.25, 0.5(H2 O), I'
_chemical_formula_sum 'C29.5 H31 I N6 Na O11.75'
_chemical_formula_weight 807.49
_chemical_name_systematic
;
 ?
;
_space_group_crystal_system monoclinic
_space_group_IT_number 15
_space_group_name_Hall '-I 2ya'
_space_group_name_H-M_alt 'I 1 2/a 1'
_symmetry_space_group_name_Hall '-I 2ya'
_symmetry_space_group_name_H-M 'I 1 2/a 1'
_atom_sites_solution_hydrogens mixed
_atom_sites_solution_primary direct
_audit_creation_date 2015-06-26
_audit_creation_method
;
Olex2 1.2
(compiled 2015.01.26 svn.r3150 for OlexSys, GUI svn.r4998)
;
_audit_update_record
;
2015-09-17 deposited with the CCDC.
2016-02-24 downloaded from the CCDC.
;
_cell_angle_alpha 90
_cell_angle_beta 100.291(3)
_cell_angle_gamma 90
_cell_formula_units_Z 8
_cell_length_a 22.1422(5)
_cell_length_b 7.22931(19)
_cell_length_c 42.6101(13)
_cell_measurement_reflns_used 9031
_cell_measurement_temperature 134.41(10)
_cell_measurement_theta_max 72.8130
_cell_measurement_theta_min 4.0430
_cell_volume 6711.0(3)
_computing_cell_refinement
;
CrysAlisPro, Agilent Technologies,
Version 1.171.37.31 (release 14-01-2014 CrysAlis171 .NET)
(compiled Jan 14 2014,18:38:05)
;
_computing_data_collection
;
CrysAlisPro, Agilent Technologies,
Version 1.171.37.31 (release 14-01-2014 CrysAlis171 .NET)
(compiled Jan 14 2014,18:38:05)
;
_computing_data_reduction
;
CrysAlisPro, Agilent Technologies,
Version 1.171.37.31 (release 14-01-2014 CrysAlis171 .NET)
(compiled Jan 14 2014,18:38:05)
;
_computing_molecular_graphics 'Olex2 (Dolomanov et al., 2009)'
_computing_publication_material 'Olex2 (Dolomanov et al., 2009)'
_computing_structure_refinement 'ShelXL (Sheldrick, 2008)'
_computing_structure_solution 'ShelXS (Sheldrick, 2008)'
_diffrn_ambient_environment N~2~
_diffrn_ambient_temperature 134.41(10)
_diffrn_detector 'CCD plate'
_diffrn_detector_area_resol_mean 5.1977
_diffrn_detector_type Atlas
_diffrn_measured_fraction_theta_full 0.999
_diffrn_measured_fraction_theta_max 0.999
_diffrn_measurement_details
;
  1 omega  -49.00   33.00   1.0000    2.5000
omega____ theta____ kappa____ phi______ frames
    -      -41.6513   37.0000  -90.0000 82

  2 omega -114.00  -14.00   1.0000    2.5000
omega____ theta____ kappa____ phi______ frames
    -      -41.6513  -57.0000  120.0000 100

  3 omega  -96.00   -2.00   1.0000    2.5000
omega____ theta____ kappa____ phi______ frames
    -      -41.6513  125.0000  -30.0000 94

  4 omega   94.00  176.00   1.0000   20.0000
omega____ theta____ kappa____ phi______ frames
    -      105.0818  125.0000   30.0000 82

  5 omega   22.00  109.00   1.0000   20.0000
omega____ theta____ kappa____ phi______ frames
    -      105.0818  -94.0000  -30.0000 87

  6 omega   29.00   64.00   1.0000   20.0000
omega____ theta____ kappa____ phi______ frames
    -      105.0818  -30.0000   90.0000 35

  7 omega   81.00  171.00   1.0000   20.0000
omega____ theta____ kappa____ phi______ frames
    -      105.0818   30.0000 -150.0000 90

  8 omega   34.00  121.00   1.0000   20.0000
omega____ theta____ kappa____ phi______ frames
    -      105.0818 -125.0000  -90.0000 87

  9 omega   78.00  176.00   1.0000   20.0000
omega____ theta____ kappa____ phi______ frames
    -      105.0818   30.0000  120.0000 98

 10 omega   29.00   91.00   1.0000   20.0000
omega____ theta____ kappa____ phi______ frames
    -      105.0818  -30.0000  -60.0000 62

 11 omega   29.00  138.00   1.0000   20.0000
omega____ theta____ kappa____ phi______ frames
    -      105.0818  -77.0000   60.0000 109
;
_diffrn_measurement_device 'four-circle diffractometer'
_diffrn_measurement_device_type 'SuperNova, Dual, Cu at zero, Atlas'
_diffrn_measurement_method '\w scans'
_diffrn_orient_matrix_UB_11 0.0119188000
_diffrn_orient_matrix_UB_12 -0.1612585000
_diffrn_orient_matrix_UB_13 0.0239590000
_diffrn_orient_matrix_UB_21 0.0198764000
_diffrn_orient_matrix_UB_22 0.1386345000
_diffrn_orient_matrix_UB_23 0.0273472000
_diffrn_orient_matrix_UB_31 -0.0668095000
_diffrn_orient_matrix_UB_32 0.0125154000
_diffrn_orient_matrix_UB_33 0.0054346000
_diffrn_radiation_monochromator mirror
_diffrn_radiation_probe x-ray
_diffrn_radiation_type CuK\a
_diffrn_radiation_wavelength 1.54184
_diffrn_reflns_av_R_equivalents 0.0499
_diffrn_reflns_av_unetI/netI 0.0518
_diffrn_reflns_Laue_measured_fraction_full 0.978
_diffrn_reflns_Laue_measured_fraction_max 0.999
_diffrn_reflns_limit_h_max 17
_diffrn_reflns_limit_h_min -27
_diffrn_reflns_limit_k_max 8
_diffrn_reflns_limit_k_min -8
_diffrn_reflns_limit_l_max 52
_diffrn_reflns_limit_l_min -51
_diffrn_reflns_number 19325
_diffrn_reflns_point_group_measured_fraction_full 0.978
_diffrn_reflns_point_group_measured_fraction_max 0.999
_diffrn_reflns_theta_full 67.684
_diffrn_reflns_theta_max 66.726
_diffrn_reflns_theta_min 4.058
_diffrn_source 'sealed X-ray tube'
_diffrn_source_type 'SuperNova (Cu) X-ray Source'
_exptl_absorpt_coefficient_mu 8.240
_exptl_absorpt_correction_T_max 0.759
_exptl_absorpt_correction_T_min 0.216
_exptl_absorpt_correction_type analytical
_exptl_absorpt_process_details
;
CrysAlisPro, Agilent Technologies,
Version 1.171.37.31 (release 14-01-2014 CrysAlis171 .NET)
(compiled Jan 14 2014,18:38:05)
Analytical numeric absorption correction using a multifaceted crystal
            model based on expressions derived by R.C. Clark & J.S. Reid.
(Clark, R. C. & Reid, J. S. (1995). Acta Cryst. A51, 887-897)
Empirical absorption correction using spherical harmonics,
 implemented in SCALE3 ABSPACK scaling algorithm.
;
_exptl_crystal_colour yellow
_exptl_crystal_colour_primary yellow
_exptl_crystal_density_diffrn 1.598
_exptl_crystal_description needle
_exptl_crystal_F_000 3264
_exptl_crystal_size_max 0.5371
_exptl_crystal_size_mid 0.0609
_exptl_crystal_size_min 0.0388
_refine_diff_density_max 0.983
_refine_diff_density_min -1.002
_refine_diff_density_rms 0.104
_refine_ls_extinction_method none
_refine_ls_goodness_of_fit_ref 1.038
_refine_ls_hydrogen_treatment constr
_refine_ls_matrix_type full
_refine_ls_number_parameters 480
_refine_ls_number_reflns 5947
_refine_ls_number_restraints 3
_refine_ls_restrained_S_all 1.039
_refine_ls_R_factor_all 0.0423
_refine_ls_R_factor_gt 0.0386
_refine_ls_shift/su_max 0.001
_refine_ls_shift/su_mean 0.000
_refine_ls_structure_factor_coef Fsqd
_refine_ls_weighting_details 'w=1/[\s^2^(Fo^2^)+(0.0581P)^2^+3.4029P] where P=(Fo^2^+2Fc^2^)/3'
_refine_ls_weighting_scheme calc
_refine_ls_wR_factor_gt 0.0972
_refine_ls_wR_factor_ref 0.1007
_reflns_Friedel_coverage 0.000
_reflns_number_gt 5434
_reflns_number_total 5947
_reflns_threshold_expression 'I > 2\s(I)'
_cod_data_source_file c6dt00414h2.cif
_cod_data_source_block R1_NaI
_cod_depositor_comments 'Adding full bibliography for 7038560--7038573.cif.'
_cod_original_formula_sum 'C29.50 H31 I N6 Na O11.75'
_cod_database_code 7038566
_shelxl_version_number 2014-3
_chemical_oxdiff_formula 'C28 H28 N6 O12 Na1 I1'
_shelx_space_group_comment
;
The symmetry employed for this shelxl refinement is uniquely defined
by the following loop, which should always be used as a source of
symmetry information in preference to the above space-group names.
They are only intended as comments.
;
_reflns_odcompleteness_completeness 99.74
_reflns_odcompleteness_iscentric 1
_reflns_odcompleteness_theta 66.97
_olex2_refinement_description
;
1. Fixed Uiso
 At 1.2 times of:
  All C(H) groups, All C(H,H) groups, All N(H) groups
 At 1.5 times of:
  All C(H,H,H) groups, All O(H,H) groups
2. Restrained distances
 O12-C30
 1.21 with sigma of 0.01
 C29-C30 = C31-C30
 1.52 with sigma of 0.005
3. Uiso/Uaniso restraints and constraints
Uanis(C30) = Uanis(O12)
Uanis(C30) = Uanis(C31)
4. Others
 Fixed Sof: C23A(0.65) H23A(0.65) H23B(0.65) C24A(0.65) H24A(0.65) H24B(0.65)
 C23B(0.35) H23C(0.35) H23D(0.35) C24B(0.35) H24C(0.35) H24D(0.35) O12(0.25)
 C29(0.5) H29A(0.5) H29B(0.5) H29C(0.5) C30(0.5) C31(0.5) H31A(0.5) H31B(0.5)
 H31C(0.5) O13(0.5) H13A(0.5) H13B(0.5)
5.a Free rotating group:
 O13(H13A,H13B)
5.b Secondary CH2 refined with riding coordinates:
 C21(H21A,H21B), C22(H22A,H22B), C25(H25A,H25B), C26(H26A,H26B), C27(H27A,
 H27B), C28(H28A,H28B), C23A(H23A,H23B), C24A(H24A,H24B), C23B(H23C,H23D),
 C24B(H24C,H24D)
5.c Aromatic/amide H refined with riding coordinates:
 N1(H1), N2(H2), N3(H3), N4(H4), C4(H4A), C5(H5), C7(H7), C8(H8), C10(H10),
 C11(H11), C13(H13), C14(H14), C17(H17), C20(H20)
5.d Idealised Me refined as rotating group:
 C29(H29A,H29B,H29C), C31(H31A,H31B,H31C)
;
_olex2_date_sample_data_collection 29.9.2014
_olex2_submission_special_instructions 'No special instructions were received'

loop_
_space_group_symop_operation_xyz
'x, y, z'
'-x+1/2, y, -z'
'x+1/2, y+1/2, z+1/2'
'-x+1, y+1/2, -z+1/2'
'-x, -y, -z'
'x-1/2, -y, z'
'-x+1/2, -y+1/2, -z+1/2'
'x, -y+1/2, z+1/2'

loop_
_atom_site_label
_atom_site_type_symbol
_atom_site_fract_x
_atom_site_fract_y
_atom_site_fract_z
_atom_site_U_iso_or_equiv
_atom_site_adp_type
_atom_site_occupancy
_atom_site_site_symmetry_order
_atom_site_calc_flag
_atom_site_refinement_flags_posn
_atom_site_refinement_flags_occupancy
_atom_site_disorder_assembly
_atom_site_disorder_group
Na1 Na 0.17614(6) 1.51045(18) 0.33001(3) 0.0285(3) Uani 1 1 d . . . .
O1 O 0.27393(10) 0.5636(3) 0.32025(5) 0.0259(5) Uani 1 1 d . . . .
O2 O 0.34906(11) 0.8916(4) 0.45818(5) 0.0305(5) Uani 1 1 d . . . .
O3 O 0.31848(19) -0.1977(5) 0.23504(9) 0.0670(11) Uani 1 1 d . . . .
O4 O 0.38680(14) -0.3331(4) 0.26992(7) 0.0394(6) Uani 1 1 d . . . .
O5 O 0.53451(12) 0.6853(4) 0.60378(5) 0.0304(5) Uani 1 1 d . . . .
O6 O 0.60413(11) 0.5340(3) 0.58456(5) 0.0306(5) Uani 1 1 d . . . .
O7 O 0.18383(11) 1.1787(3) 0.32782(6) 0.0289(5) Uani 1 1 d . . . .
O8 O 0.09569(14) 1.3647(4) 0.29025(7) 0.0439(7) Uani 1 1 d . . . .
O9 O 0.08459(14) 1.6948(5) 0.32208(8) 0.0482(8) Uani 1 1 d . . . .
O10 O 0.17322(12) 1.6920(4) 0.37866(6) 0.0339(6) Uani 1 1 d . . . .
O11 O 0.21722(12) 1.3488(4) 0.37940(6) 0.0343(6) Uani 1 1 d . . . .
N1 N 0.34339(13) 0.7078(4) 0.35834(7) 0.0245(6) Uani 1 1 d . . . .
H1 H 0.3795 0.6967 0.3696 0.029 Uiso 1 1 calc R . . .
N2 N 0.36776(12) 0.4297(4) 0.33841(6) 0.0218(5) Uani 1 1 d . . . .
H2 H 0.4006 0.4392 0.3525 0.026 Uiso 1 1 calc R . . .
N3 N 0.38625(12) 0.9170(4) 0.41177(6) 0.0213(5) Uani 1 1 d . . . .
H3 H 0.4188 0.9077 0.4035 0.026 Uiso 1 1 calc R . . .
N4 N 0.45087(12) 0.8296(4) 0.45663(6) 0.0224(5) Uani 1 1 d . . . .
H4 H 0.4766 0.8264 0.4437 0.027 Uiso 1 1 calc R . . .
N5 N 0.35406(15) -0.2006(4) 0.26083(8) 0.0350(7) Uani 1 1 d . . . .
N6 N 0.55777(13) 0.6323(4) 0.58097(6) 0.0243(6) Uani 1 1 d . . . .
C1 C 0.32428(14) 0.5685(4) 0.33767(7) 0.0193(6) Uani 1 1 d . . . .
C2 C 0.39146(15) 0.8800(4) 0.44347(7) 0.0220(6) Uani 1 1 d . . . .
C3 C 0.36298(15) 0.2766(4) 0.31841(8) 0.0206(6) Uani 1 1 d . . . .
C4 C 0.32367(17) 0.2711(5) 0.28867(8) 0.0259(7) Uani 1 1 d . . . .
H4A H 0.2993 0.3728 0.2815 0.031 Uiso 1 1 calc R . . .
C5 C 0.32137(16) 0.1140(5) 0.27006(8) 0.0286(7) Uani 1 1 d . . . .
H5 H 0.2951 0.1090 0.2504 0.034 Uiso 1 1 calc R . . .
C6 C 0.35823(16) -0.0360(5) 0.28067(8) 0.0271(7) Uani 1 1 d . . . .
C7 C 0.39930(15) -0.0320(5) 0.30951(7) 0.0242(6) Uani 1 1 d . . . .
H7 H 0.4250 -0.1319 0.3160 0.029 Uiso 1 1 calc R . . .
C8 C 0.40091(15) 0.1247(4) 0.32829(7) 0.0227(6) Uani 1 1 d . . . .
H8 H 0.4276 0.1292 0.3478 0.027 Uiso 1 1 calc R . . .
C9 C 0.47419(15) 0.7836(4) 0.48803(8) 0.0206(6) Uani 1 1 d . . . .
C10 C 0.44215(16) 0.8035(5) 0.51329(8) 0.0260(7) Uani 1 1 d . . . .
H10 H 0.4023 0.8494 0.5096 0.031 Uiso 1 1 calc R . . .
C11 C 0.47016(17) 0.7545(5) 0.54394(8) 0.0260(7) Uani 1 1 d . . . .
H11 H 0.4493 0.7680 0.5609 0.031 Uiso 1 1 calc R . . .
C12 C 0.52933(16) 0.6855(4) 0.54908(7) 0.0229(6) Uani 1 1 d . . . .
C13 C 0.56257(15) 0.6648(4) 0.52453(7) 0.0228(6) Uani 1 1 d . . . .
H13 H 0.6022 0.6170 0.5284 0.027 Uiso 1 1 calc R . . .
C14 C 0.53506(15) 0.7171(4) 0.49417(8) 0.0217(6) Uani 1 1 d . . . .
H14 H 0.5570 0.7085 0.4775 0.026 Uiso 1 1 calc R . . .
C15 C 0.31058(14) 0.8690(4) 0.36344(7) 0.0204(6) Uani 1 1 d . . . .
C16 C 0.33101(14) 0.9700(4) 0.39126(7) 0.0201(6) Uani 1 1 d . . . .
C17 C 0.30117(14) 1.1321(4) 0.39772(7) 0.0212(6) Uani 1 1 d . . . .
H17 H 0.3148 1.1975 0.4164 0.025 Uiso 1 1 calc R . . .
C18 C 0.25131(15) 1.1944(4) 0.37608(8) 0.0235(6) Uani 1 1 d . . . .
C19 C 0.23235(14) 1.0978(4) 0.34747(7) 0.0218(6) Uani 1 1 d . . . .
C20 C 0.26142(14) 0.9365(4) 0.34094(7) 0.0213(6) Uani 1 1 d . . . .
H20 H 0.2485 0.8736 0.3219 0.026 Uiso 1 1 calc R . . .
C21 C 0.15454(15) 1.0884(5) 0.29954(7) 0.0248(6) Uani 1 1 d . . . .
H21A H 0.1526 0.9560 0.3029 0.030 Uiso 1 1 calc R . . .
H21B H 0.1766 1.1111 0.2822 0.030 Uiso 1 1 calc R . . .
C22 C 0.09096(18) 1.1697(6) 0.29209(10) 0.0380(9) Uani 1 1 d . . . .
H22A H 0.0693 1.1212 0.2720 0.046 Uiso 1 1 calc R . . .
H22B H 0.0681 1.1364 0.3086 0.046 Uiso 1 1 calc R . . .
C25 C 0.06712(19) 1.7315(5) 0.35229(12) 0.0387(9) Uani 1 1 d . . . .
H25A H 0.0548 1.6176 0.3614 0.046 Uiso 1 1 calc R . . .
H25B H 0.0328 1.8168 0.3496 0.046 Uiso 1 1 calc R . . .
C26 C 0.12124(17) 1.8138(5) 0.37386(9) 0.0314(7) Uani 1 1 d . . . .
H26A H 0.1324 1.9290 0.3647 0.038 Uiso 1 1 calc R . . .
H26B H 0.1100 1.8418 0.3943 0.038 Uiso 1 1 calc R . . .
C27 C 0.17957(19) 1.5885(5) 0.40696(9) 0.0355(8) Uani 1 1 d . . . .
H27A H 0.1419 1.5214 0.4077 0.043 Uiso 1 1 calc R . . .
H27B H 0.1877 1.6704 0.4253 0.043 Uiso 1 1 calc R . . .
C28 C 0.23173(18) 1.4550(5) 0.40787(8) 0.0332(8) Uani 1 1 d . . . .
H28A H 0.2701 1.5208 0.4085 0.040 Uiso 1 1 calc R . . .
H28B H 0.2354 1.3758 0.4265 0.040 Uiso 1 1 calc R . . .
C23A C 0.0331(3) 1.4391(9) 0.29430(17) 0.0307(12) Uani 0.65 1 d . P A 1
H23A H 0.0016 1.4004 0.2767 0.037 Uiso 0.65 1 calc R P A 1
H23B H 0.0223 1.3960 0.3141 0.037 Uiso 0.65 1 calc R P A 1
C24A C 0.0404(3) 1.6443(9) 0.29460(14) 0.0307(11) Uani 0.65 1 d . P A 1
H24A H 0.0543 1.6847 0.2754 0.037 Uiso 0.65 1 calc R P A 1
H24B H 0.0014 1.7033 0.2954 0.037 Uiso 0.65 1 calc R P A 1
C23B C 0.0499(5) 1.4920(16) 0.2795(3) 0.030(2) Uani 0.35 1 d . P A 2
H23C H 0.0159 1.4345 0.2654 0.036 Uiso 0.35 1 calc R P A 2
H23D H 0.0655 1.5937 0.2684 0.036 Uiso 0.35 1 calc R P A 2
C24B C 0.0310(4) 1.5568(15) 0.3099(3) 0.029(2) Uani 0.35 1 d . P A 2
H24C H 0.0299 1.4557 0.3247 0.035 Uiso 0.35 1 calc R P A 2
H24D H -0.0085 1.6186 0.3059 0.035 Uiso 0.35 1 calc R P A 2
O12 O 0.2619(7) 1.126(2) 0.5117(4) 0.086(3) Uani 0.25 1 d D P B -1
C29 C 0.1759(4) 1.3076(13) 0.4841(3) 0.058(3) Uani 0.5 1 d D P B -1
H29A H 0.1421 1.2893 0.4951 0.087 Uiso 0.5 1 calc GR P B -1
H29B H 0.1606 1.3201 0.4617 0.087 Uiso 0.5 1 calc GR P B -1
H29C H 0.1978 1.4177 0.4919 0.087 Uiso 0.5 1 calc GR P B -1
C30 C 0.2184(5) 1.1440(14) 0.4898(3) 0.086(3) Uani 0.5 1 d D P B -1
C31 C 0.1957(6) 1.0268(18) 0.4605(3) 0.086(3) Uani 0.5 1 d D P B -1
H31A H 0.2261 1.0255 0.4470 0.129 Uiso 0.5 1 calc GR P B -1
H31B H 0.1582 1.0782 0.4490 0.129 Uiso 0.5 1 calc GR P B -1
H31C H 0.1884 0.9028 0.4669 0.129 Uiso 0.5 1 calc GR P B -1
O13 O 0.2894(6) 0.5812(11) 0.47808(15) 0.087(3) Uani 0.5 1 d . P C 2
H13A H 0.2866 0.4829 0.4886 0.131 Uiso 0.5 1 d G P C 2
H13B H 0.2756 0.6720 0.4873 0.131 Uiso 0.5 1 d G P C 2
I1 I 0.52123(2) 0.77495(3) 0.38607(2) 0.02690(10) Uani 1 1 d . . . .

loop_
_atom_site_aniso_label
_atom_site_aniso_U_11
_atom_site_aniso_U_22
_atom_site_aniso_U_33
_atom_site_aniso_U_23
_atom_site_aniso_U_13
_atom_site_aniso_U_12
Na1 0.0193(6) 0.0230(6) 0.0437(7) -0.0015(5) 0.0069(5) 0.0031(5)
O1 0.0177(11) 0.0258(11) 0.0332(11) -0.0059(9) 0.0018(10) 0.0021(9)
O2 0.0218(12) 0.0453(14) 0.0254(10) 0.0062(10) 0.0070(10) 0.0079(10)
O3 0.068(2) 0.060(2) 0.060(2) -0.0381(17) -0.0259(19) 0.0207(18)
O4 0.0497(17) 0.0262(12) 0.0430(14) -0.0073(11) 0.0104(13) 0.0055(12)
O5 0.0373(14) 0.0327(12) 0.0202(11) 0.0008(9) 0.0025(10) -0.0008(11)
O6 0.0272(12) 0.0322(12) 0.0290(11) 0.0061(9) -0.0042(10) 0.0027(10)
O7 0.0248(12) 0.0221(10) 0.0346(12) -0.0028(10) -0.0087(10) 0.0072(10)
O8 0.0440(16) 0.0355(14) 0.0432(14) -0.0077(11) -0.0164(13) 0.0220(13)
O9 0.0295(14) 0.0529(17) 0.0595(18) -0.0240(15) 0.0005(13) 0.0158(13)
O10 0.0346(14) 0.0317(12) 0.0386(13) 0.0055(10) 0.0148(11) 0.0130(11)
O11 0.0352(13) 0.0278(12) 0.0365(12) -0.0067(10) -0.0027(11) 0.0140(11)
N1 0.0212(14) 0.0246(14) 0.0248(13) -0.0026(10) -0.0033(11) 0.0066(11)
N2 0.0182(12) 0.0231(12) 0.0224(12) -0.0016(10) -0.0011(10) 0.0040(10)
N3 0.0160(12) 0.0279(13) 0.0202(11) 0.0019(10) 0.0038(10) 0.0053(10)
N4 0.0198(13) 0.0274(13) 0.0203(12) 0.0013(10) 0.0043(10) 0.0027(11)
N5 0.0312(16) 0.0334(16) 0.0408(17) -0.0115(13) 0.0075(14) 0.0013(13)
N6 0.0254(14) 0.0200(12) 0.0260(13) 0.0013(10) 0.0002(11) -0.0056(11)
C1 0.0187(15) 0.0200(14) 0.0203(13) 0.0023(11) 0.0066(12) 0.0021(11)
C2 0.0203(15) 0.0214(14) 0.0229(14) -0.0011(11) 0.0005(13) 0.0015(12)
C3 0.0191(15) 0.0234(15) 0.0208(14) 0.0015(11) 0.0077(13) 0.0007(12)
C4 0.0253(17) 0.0274(16) 0.0247(16) -0.0002(12) 0.0035(14) 0.0047(13)
C5 0.0273(17) 0.0338(17) 0.0232(14) -0.0050(13) 0.0006(13) 0.0036(14)
C6 0.0258(16) 0.0293(17) 0.0271(15) -0.0067(13) 0.0073(13) -0.0004(14)
C7 0.0199(15) 0.0241(15) 0.0299(15) 0.0000(12) 0.0077(13) 0.0030(12)
C8 0.0196(15) 0.0245(15) 0.0244(14) 0.0003(12) 0.0051(12) 0.0014(12)
C9 0.0217(16) 0.0169(14) 0.0229(15) -0.0016(11) 0.0025(13) -0.0023(11)
C10 0.0221(16) 0.0309(16) 0.0250(15) 0.0011(12) 0.0041(13) 0.0080(13)
C11 0.0274(18) 0.0300(15) 0.0214(15) -0.0019(12) 0.0062(14) 0.0021(13)
C12 0.0262(16) 0.0200(13) 0.0210(14) 0.0011(11) -0.0003(13) -0.0030(13)
C13 0.0188(15) 0.0217(14) 0.0267(15) 0.0001(12) 0.0011(12) 0.0009(12)
C14 0.0190(15) 0.0249(15) 0.0214(14) 0.0001(11) 0.0045(13) -0.0003(12)
C15 0.0176(14) 0.0195(14) 0.0250(14) 0.0011(11) 0.0065(12) 0.0019(11)
C16 0.0173(14) 0.0219(14) 0.0213(13) 0.0029(11) 0.0038(11) 0.0011(12)
C17 0.0195(15) 0.0222(14) 0.0213(13) -0.0011(11) 0.0016(12) 0.0013(12)
C18 0.0210(16) 0.0196(14) 0.0300(16) -0.0005(12) 0.0047(13) 0.0031(12)
C19 0.0184(14) 0.0203(14) 0.0259(14) 0.0024(11) 0.0017(12) 0.0004(12)
C20 0.0194(15) 0.0199(14) 0.0240(14) 0.0016(11) 0.0024(12) 0.0000(12)
C21 0.0258(16) 0.0253(15) 0.0219(14) -0.0001(12) 0.0004(13) 0.0032(13)
C22 0.0262(18) 0.039(2) 0.043(2) -0.0124(17) -0.0112(16) 0.0104(16)
C25 0.0258(19) 0.0255(17) 0.070(3) -0.0008(16) 0.023(2) 0.0056(14)
C26 0.0298(18) 0.0292(16) 0.0385(18) 0.0036(14) 0.0150(15) 0.0107(15)
C27 0.041(2) 0.0315(18) 0.0366(18) 0.0018(14) 0.0127(16) 0.0145(16)
C28 0.0354(19) 0.0333(18) 0.0299(16) -0.0048(14) 0.0032(15) 0.0122(16)
C23A 0.014(3) 0.035(3) 0.042(3) -0.001(3) 0.002(2) 0.006(2)
C24A 0.023(3) 0.036(3) 0.034(3) 0.007(3) 0.006(2) 0.013(2)
C23B 0.020(5) 0.041(6) 0.029(5) 0.010(5) 0.005(4) 0.013(4)
C24B 0.017(5) 0.025(5) 0.045(6) 0.001(5) 0.007(4) 0.006(4)
O12 0.083(6) 0.068(4) 0.131(7) -0.031(6) 0.083(6) -0.024(5)
C29 0.040(5) 0.049(5) 0.091(7) -0.026(5) 0.026(5) 0.001(4)
C30 0.083(6) 0.068(4) 0.131(7) -0.031(6) 0.083(6) -0.024(5)
C31 0.083(6) 0.068(4) 0.131(7) -0.031(6) 0.083(6) -0.024(5)
O13 0.171(10) 0.058(4) 0.035(3) -0.004(3) 0.024(4) -0.072(6)
I1 0.02314(14) 0.02506(13) 0.03523(14) 0.00245(7) 0.01258(9) 0.00188(7)

loop_
_atom_type_symbol
_atom_type_description
_atom_type_scat_dispersion_real
_atom_type_scat_dispersion_imag
_atom_type_scat_source
C C 0.0181 0.0091 'International Tables Vol C Tables 4.2.6.8 and 6.1.1.4'
H H 0.0000 0.0000 'International Tables Vol C Tables 4.2.6.8 and 6.1.1.4'
I I -0.3257 6.8362 'International Tables Vol C Tables 4.2.6.8 and 6.1.1.4'
N N 0.0311 0.0180 'International Tables Vol C Tables 4.2.6.8 and 6.1.1.4'
Na Na 0.1353 0.1239 'International Tables Vol C Tables 4.2.6.8 and 6.1.1.4'
O O 0.0492 0.0322 'International Tables Vol C Tables 4.2.6.8 and 6.1.1.4'

loop_
_exptl_crystal_face_index_h
_exptl_crystal_face_index_k
_exptl_crystal_face_index_l
_exptl_crystal_face_perp_dist
_exptl_oxdiff_crystal_face_indexfrac_h
_exptl_oxdiff_crystal_face_indexfrac_k
_exptl_oxdiff_crystal_face_indexfrac_l
_exptl_oxdiff_crystal_face_x
_exptl_oxdiff_crystal_face_y
_exptl_oxdiff_crystal_face_z
-14 0 8 0.0263 -14.0027 -0.0068 7.9872 0.0256 -0.0608 0.9788
14 0 -8 0.0246 14.0027 0.0068 -7.9872 -0.0256 0.0608 -0.9788
1 -4 4 0.2796 1.0044 -4.4979 4.4141 0.8431 -0.4829 -0.0994
-5 0 -24 0.0251 -5.0077 -0.4867 -23.5152 -0.5446 -0.8101 0.2007
4 0 25 0.0116 4.0077 0.4860 24.5143 0.5567 0.8174 -0.1284
-9 -4 9 0.2062 -8.9983 -3.5034 9.4243 0.6835 -0.4068 0.6085
0 4 -1 0.2526 -0.0032 4.4963 -1.4131 -0.7590 0.5846 0.0488

loop_
_geom_angle_atom_site_label_1
_geom_angle_atom_site_label_2
_geom_angle_atom_site_label_3
_geom_angle
_geom_angle_site_symmetry_1
_geom_angle_site_symmetry_3
O1 Na1 O7 94.80(9) 1_565 .
O1 Na1 O8 122.23(11) 1_565 .
O1 Na1 O9 132.70(12) 1_565 .
O1 Na1 O10 103.25(10) 1_565 .
O1 Na1 O11 91.03(10) 1_565 .
O7 Na1 O8 66.11(9) . .
O7 Na1 O10 125.17(10) . .
O7 Na1 O11 62.46(9) . .
O9 Na1 O7 127.73(11) . .
O9 Na1 O8 69.62(10) . .
O9 Na1 O10 70.98(10) . .
O9 Na1 O11 124.32(12) . .
O10 Na1 O8 132.97(11) . .
O11 Na1 O8 120.07(11) . .
O11 Na1 O10 65.84(9) . .
C1 O1 Na1 132.6(2) . 1_545
C19 O7 Na1 117.08(19) . .
C19 O7 C21 120.7(3) . .
C21 O7 Na1 117.77(19) . .
C22 O8 Na1 116.0(2) . .
C22 O8 C23A 105.5(4) . .
C23A O8 Na1 109.3(3) . .
C23B O8 Na1 109.8(5) . .
C23B O8 C22 128.5(6) . .
C25 O9 Na1 109.4(3) . .
C25 O9 C24B 96.1(5) . .
C24A O9 Na1 114.2(3) . .
C24A O9 C25 121.8(4) . .
C24B O9 Na1 105.3(4) . .
C26 O10 Na1 110.4(2) . .
C27 O10 Na1 115.1(2) . .
C27 O10 C26 113.8(3) . .
C18 O11 Na1 115.4(2) . .
C18 O11 C28 118.9(3) . .
C28 O11 Na1 118.0(2) . .
C1 N1 C15 127.2(3) . .
C1 N2 C3 125.9(3) . .
C2 N3 C16 125.0(3) . .
C2 N4 C9 128.2(3) . .
O3 N5 C6 118.0(3) . .
O4 N5 O3 123.0(3) . .
O4 N5 C6 119.0(3) . .
O5 N6 C12 118.9(3) . .
O6 N6 O5 122.2(3) . .
O6 N6 C12 118.9(3) . .
O1 C1 N1 124.1(3) . .
O1 C1 N2 123.1(3) . .
N1 C1 N2 112.8(3) . .
O2 C2 N3 124.0(3) . .
O2 C2 N4 124.9(3) . .
N3 C2 N4 111.1(3) . .
N2 C3 C4 122.9(3) . .
N2 C3 C8 117.7(3) . .
C8 C3 C4 119.4(3) . .
C5 C4 C3 119.7(3) . .
C4 C5 C6 119.8(3) . .
C5 C6 N5 118.6(3) . .
C5 C6 C7 121.7(3) . .
C7 C6 N5 119.6(3) . .
C8 C7 C6 118.2(3) . .
C7 C8 C3 121.1(3) . .
N4 C9 C10 124.5(3) . .
N4 C9 C14 116.1(3) . .
C10 C9 C14 119.5(3) . .
C11 C10 C9 119.7(3) . .
C12 C11 C10 119.5(3) . .
C11 C12 N6 119.2(3) . .
C11 C12 C13 122.2(3) . .
C13 C12 N6 118.6(3) . .
C14 C13 C12 118.1(3) . .
C13 C14 C9 120.9(3) . .
C16 C15 N1 117.7(3) . .
C16 C15 C20 119.5(3) . .
C20 C15 N1 122.7(3) . .
C15 C16 N3 119.6(3) . .
C17 C16 N3 119.3(3) . .
C17 C16 C15 120.9(3) . .
C18 C17 C16 119.5(3) . .
O11 C18 C17 125.9(3) . .
O11 C18 C19 114.3(3) . .
C17 C18 C19 119.8(3) . .
O7 C19 C18 113.5(3) . .
O7 C19 C20 125.4(3) . .
C20 C19 C18 121.1(3) . .
C19 C20 C15 119.2(3) . .
O7 C21 C22 105.5(3) . .
O8 C22 C21 108.9(3) . .
O9 C25 C26 108.1(3) . .
O10 C26 C25 112.2(3) . .
O10 C27 C28 108.9(3) . .
O11 C28 C27 105.6(3) . .
C24A C23A O8 104.6(5) . .
O9 C24A C23A 108.5(5) . .
O8 C23B C24B 102.8(8) . .
C23B C24B O9 100.0(8) . .
O12 C30 C29 126.4(13) . .
O12 C30 C31 131.8(14) . .
C29 C30 C31 101.6(9) . .

loop_
_geom_bond_atom_site_label_1
_geom_bond_atom_site_label_2
_geom_bond_distance
_geom_bond_site_symmetry_2
Na1 O1 2.309(3) 1_565
Na1 O7 2.407(3) .
Na1 O8 2.465(3) .
Na1 O9 2.399(3) .
Na1 O10 2.464(3) .
Na1 O11 2.437(3) .
O1 Na1 2.309(3) 1_545
O1 C1 1.224(4) .
O2 C2 1.221(4) .
O3 N5 1.233(5) .
O4 N5 1.222(5) .
O5 N6 1.239(4) .
O6 N6 1.235(4) .
O7 C19 1.370(4) .
O7 C21 1.421(4) .
O8 C22 1.417(5) .
O8 C23A 1.524(6) .
O8 C23B 1.385(10) .
O9 C25 1.433(6) .
O9 C24A 1.432(7) .
O9 C24B 1.565(11) .
O10 C26 1.435(4) .
O10 C27 1.405(5) .
O11 C18 1.369(4) .
O11 C28 1.423(4) .
N1 C1 1.355(4) .
N1 C15 1.410(4) .
N2 C1 1.387(4) .
N2 C3 1.389(4) .
N3 C2 1.362(4) .
N3 C16 1.423(4) .
N4 C2 1.384(4) .
N4 C9 1.386(4) .
N5 C6 1.453(4) .
N6 C12 1.444(4) .
C3 C4 1.404(5) .
C3 C8 1.401(5) .
C4 C5 1.381(5) .
C5 C6 1.384(5) .
C6 C7 1.392(5) .
C7 C8 1.383(5) .
C9 C10 1.398(5) .
C9 C14 1.411(5) .
C10 C11 1.388(5) .
C11 C12 1.382(5) .
C12 C13 1.391(5) .
C13 C14 1.381(5) .
C15 C16 1.397(4) .
C15 C20 1.403(5) .
C16 C17 1.397(4) .
C17 C18 1.382(5) .
C18 C19 1.403(5) .
C19 C20 1.384(5) .
C21 C22 1.506(5) .
C25 C26 1.497(6) .
C27 C28 1.500(5) .
C23A C24A 1.492(9) .
C23B C24B 1.505(16) .
O12 C30 1.223(10) .
C29 C30 1.504(5) .
C30 C31 1.518(5) .

loop_
_geom_torsion_atom_site_label_1
_geom_torsion_atom_site_label_2
_geom_torsion_atom_site_label_3
_geom_torsion_atom_site_label_4
_geom_torsion
_geom_torsion_site_symmetry_1
Na1 O1 C1 N1 -72.9(4) 1_545
Na1 O1 C1 N2 106.5(3) 1_545
Na1 O7 C19 C18 31.1(3) .
Na1 O7 C19 C20 -149.0(3) .
Na1 O7 C21 C22 -47.6(3) .
Na1 O8 C22 C21 -39.7(4) .
Na1 O8 C23A C24A 50.7(5) .
Na1 O8 C23B C24B -55.3(9) .
Na1 O9 C25 C26 53.6(3) .
Na1 O9 C24A C23A 46.6(6) .
Na1 O9 C24B C23B -61.4(7) .
Na1 O10 C26 C25 33.8(3) .
Na1 O10 C27 C28 46.1(4) .
Na1 O11 C18 C17 146.7(3) .
Na1 O11 C18 C19 -32.3(4) .
Na1 O11 C28 C27 42.8(4) .
O3 N5 C6 C5 1.3(5) .
O3 N5 C6 C7 -178.0(4) .
O4 N5 C6 C5 179.4(3) .
O4 N5 C6 C7 0.1(5) .
O5 N6 C12 C11 -15.3(4) .
O5 N6 C12 C13 164.9(3) .
O6 N6 C12 C11 164.0(3) .
O6 N6 C12 C13 -15.8(4) .
O7 C19 C20 C15 -179.7(3) .
O7 C21 C22 O8 54.9(4) .
O8 C23A C24A O9 -64.2(6) .
O8 C23B C24B O9 78.6(9) .
O9 C25 C26 O10 -60.0(4) .
O10 C27 C28 O11 -56.4(4) .
O11 C18 C19 O7 1.4(4) .
O11 C18 C19 C20 -178.6(3) .
N1 C15 C16 N3 5.3(4) .
N1 C15 C16 C17 179.3(3) .
N1 C15 C20 C19 -178.7(3) .
N2 C3 C4 C5 180.0(3) .
N2 C3 C8 C7 -179.3(3) .
N3 C16 C17 C18 173.1(3) .
N4 C9 C10 C11 -179.4(3) .
N4 C9 C14 C13 -179.1(3) .
N5 C6 C7 C8 -178.2(3) .
N6 C12 C13 C14 -179.6(3) .
C1 N1 C15 C16 163.2(3) .
C1 N1 C15 C20 -20.9(5) .
C1 N2 C3 C4 21.2(5) .
C1 N2 C3 C8 -161.0(3) .
C2 N3 C16 C15 -125.4(3) .
C2 N3 C16 C17 60.5(4) .
C2 N4 C9 C10 -8.7(5) .
C2 N4 C9 C14 173.0(3) .
C3 N2 C1 O1 5.3(5) .
C3 N2 C1 N1 -175.2(3) .
C3 C4 C5 C6 -0.7(5) .
C4 C3 C8 C7 -1.4(5) .
C4 C5 C6 N5 179.0(3) .
C4 C5 C6 C7 -1.7(5) .
C5 C6 C7 C8 2.5(5) .
C6 C7 C8 C3 -0.9(5) .
C8 C3 C4 C5 2.2(5) .
C9 N4 C2 O2 -0.1(5) .
C9 N4 C2 N3 179.3(3) .
C9 C10 C11 C12 -0.4(5) .
C10 C9 C14 C13 2.6(5) .
C10 C11 C12 N6 -179.1(3) .
C10 C11 C12 C13 0.7(5) .
C11 C12 C13 C14 0.6(5) .
C12 C13 C14 C9 -2.2(5) .
C14 C9 C10 C11 -1.2(5) .
C15 N1 C1 O1 -0.6(5) .
C15 N1 C1 N2 179.9(3) .
C15 C16 C17 C18 -0.9(5) .
C16 N3 C2 O2 -1.5(5) .
C16 N3 C2 N4 179.1(3) .
C16 C15 C20 C19 -2.9(4) .
C16 C17 C18 O11 179.1(3) .
C16 C17 C18 C19 -1.9(5) .
C17 C18 C19 O7 -177.8(3) .
C17 C18 C19 C20 2.3(5) .
C18 O11 C28 C27 -169.1(3) .
C18 C19 C20 C15 0.2(5) .
C19 O7 C21 C22 156.6(3) .
C20 C15 C16 N3 -170.7(3) .
C20 C15 C16 C17 3.3(4) .
C21 O7 C19 C18 -173.0(3) .
C21 O7 C19 C20 6.9(5) .
C22 O8 C23A C24A 176.1(4) .
C22 O8 C23B C24B 96.7(8) .
C25 O9 C24A C23A -88.4(5) .
C25 O9 C24B C23B -173.5(6) .
C26 O10 C27 C28 175.0(3) .
C27 O10 C26 C25 -97.4(4) .
C28 O11 C18 C17 -2.2(5) .
C28 O11 C18 C19 178.7(3) .
C23A O8 C22 C21 -160.9(4) .
C23A O8 C23B C24B 40.2(7) .
C24A O9 C25 C26 -169.5(4) .
C24A O9 C24B C23B 48.7(7) .
C23B O8 C22 C21 169.7(7) .
C23B O8 C23A C24A -46.5(9) .
C24B O9 C25 C26 162.2(5) .
C24B O9 C24A C23A -36.6(7) .
